data_2238445
loop_
_publ_author_name
'Avila-Sorrosa, Alcives'
'Reyes-Arellano, Alicia'
'Germ\'an-Acacio, Juan Manuel'
'Reyes-Mart\'inez, Reyna'
'Morales-Morales, David'

_publ_section_title
;
 <i>trans</i>-Bis(\m-benzenethiolato-\k^2^<i>S</i>:<i>S</i>)bis[chlorido(triphenylphosphane-\k<i>P</i>)palladium(II)]
 chloroform disolvate
;
_journal_coeditor_code WM2753
_journal_issue 8
_journal_name_full 'Acta Crystallographica Section E'
_journal_page_first m472
_journal_paper_doi 10.1107/S1600536813019806
_journal_volume 69
_journal_year 2013
_chemical_formula_iupac '[Pd2 Cl2 (C6 H5 S)2 (C18 H15 P)2] , 2C H Cl3'
_chemical_formula_moiety 'C48 H40 Cl2 P2 Pd2 S2, 2(C H Cl3)'
_chemical_formula_sum 'C50 H42 Cl8 P2 Pd2 S2'
_chemical_formula_weight 1265.29
_chemical_name_systematic
'<i>trans</i>-Bis(\m-benzenethiolato-\k^2^<i>S</i>:<i>S</i>)bis[chlorido(triphenylphosphane-\k<i>P</i>)palladium(II)] chloroform disolvate'
_space_group_crystal_system monoclinic
_space_group_IT_number 14
_space_group_name_Hall '-P 2yn'
_space_group_name_H-M_alt 'P 1 21/n 1'
_symmetry_space_group_name_Hall '-P 2yn'
_symmetry_space_group_name_H-M 'P 1 21/n 1'
_atom_sites_solution_hydrogens geom
_audit_creation_method SHELXL-2013
_cell_angle_alpha 90
_cell_angle_beta 102.095(2)
_cell_angle_gamma 90
_cell_formula_units_Z 2
_cell_length_a 10.8343(11)
_cell_length_b 14.2291(15)
_cell_length_c 17.3994(18)
_cell_measurement_reflns_used 9960
_cell_measurement_temperature 298(2)
_cell_measurement_theta_max 25.33
_cell_measurement_theta_min 2.39
_cell_volume 2622.8(5)
_computing_cell_refinement 'SAINT (Bruker, 2007)'
_computing_data_collection 'APEX2 (Bruker, 2007)'
_computing_data_reduction 'SAINT (Bruker, 2007)'
_computing_molecular_graphics 'ORTEP-3 for Windows (Farrugia, 2012)'
_computing_publication_material
;
SHELXL2013 (Sheldrick, 2008) and PLATON (Spek, 2009)
;
_computing_structure_refinement 'SHELXL2013 (Sheldrick, 2008)'
_computing_structure_solution 'SHELXL2013 (Sheldrick, 2008)'
_diffrn_ambient_temperature 298(2)
_diffrn_detector_area_resol_mean 0.83
_diffrn_measured_fraction_theta_full 0.999
_diffrn_measured_fraction_theta_max 0.995
_diffrn_measurement_device_type 'Bruker SMART APEX CCD area-detector'
_diffrn_measurement_method \w
_diffrn_radiation_type MoK\a
_diffrn_radiation_wavelength 0.71073
_diffrn_reflns_limit_h_max 12
_diffrn_reflns_limit_h_min -13
_diffrn_reflns_limit_k_max 17
_diffrn_reflns_limit_k_min 0
_diffrn_reflns_limit_l_max 20
_diffrn_reflns_limit_l_min 0
_diffrn_reflns_number 4876
_diffrn_reflns_theta_full 25.242
_diffrn_reflns_theta_max 25.418
_diffrn_reflns_theta_min 1.866
_exptl_absorpt_coefficient_mu 1.268
_exptl_absorpt_correction_T_max 0.8782
_exptl_absorpt_correction_T_min 0.7072
_exptl_absorpt_correction_type multi-scan
_exptl_absorpt_process_details '(<i>TWINABS</i>; Bruker, 2007)'
_exptl_crystal_colour yellow
_exptl_crystal_density_diffrn 1.602
_exptl_crystal_description prism
_exptl_crystal_F_000 1264
_exptl_crystal_size_max 0.362
_exptl_crystal_size_mid 0.194
_exptl_crystal_size_min 0.104
_refine_diff_density_max 0.551
_refine_diff_density_min -0.312
_refine_ls_extinction_method none
_refine_ls_goodness_of_fit_ref 1.082
_refine_ls_hydrogen_treatment constr
_refine_ls_matrix_type full
_refine_ls_number_parameters 318
_refine_ls_number_reflns 4876
_refine_ls_number_restraints 96
_refine_ls_restrained_S_all 1.123
_refine_ls_R_factor_all 0.0429
_refine_ls_R_factor_gt 0.0389
_refine_ls_shift/su_max 0.001
_refine_ls_shift/su_mean 0.000
_refine_ls_structure_factor_coef Fsqd
_refine_ls_weighting_details 'w = 1/[\s^2^(Fo^2^)+(0.0394P)^2^+2.3327P] where P=(Fo^2^+2Fc^2^)/3'
_refine_ls_weighting_scheme calc
_refine_ls_wR_factor_gt 0.0862
_refine_ls_wR_factor_ref 0.0882
_reflns_number_gt 4577
_reflns_number_total 4876
_reflns_threshold_expression I>2\s(I)
_cod_data_source_file wm2753.cif
_cod_data_source_block I
_cod_database_code 2238445
_cod_database_fobs_code 2238445
_shelx_space_group_comment
;
The symmetry employed for this shelxl refinement is uniquely defined
by the following loop, which should always be used as a source of
symmetry information in preference to the above space-group names.
They are only intended as comments.
;
_shelxl_version_number 20.13

loop_
_space_group_symop_operation_xyz
'x, y, z'
'-x+1/2, y+1/2, -z+1/2'
'-x, -y, -z'
'x-1/2, -y-1/2, z-1/2'

loop_
_atom_site_type_symbol
_atom_site_label
_atom_site_fract_x
_atom_site_fract_y
_atom_site_fract_z
_atom_site_U_iso_or_equiv
_atom_site_adp_type
_atom_site_calc_flag
_atom_site_occupancy
_atom_site_disorder_assembly
_atom_site_disorder_group
Pd Pd1 0.42887(3) 0.39507(2) 0.46354(2) 0.03549(10) Uani d 1 . .
S S1 0.38706(10) 0.55845(7) 0.45393(6) 0.0405(2) Uani d 1 . .
P P1 0.46454(10) 0.23806(7) 0.48206(6) 0.0366(2) Uani d 1 . .
Cl Cl1 0.24145(11) 0.36353(8) 0.37296(7) 0.0532(3) Uani d 1 . .
C C1 0.2753(4) 0.5666(3) 0.5147(3) 0.0471(11) Uani d 1 . .
C C2 0.1625(5) 0.6099(4) 0.4860(4) 0.0754(17) Uani d 1 . .
H H2 0.1468 0.6365 0.4361 0.090 Uiso calc 1 . .
C C3 0.0705(6) 0.6143(5) 0.5317(6) 0.108(3) Uani d 1 . .
H H3 -0.0064 0.6434 0.5117 0.129 Uiso calc 1 . .
C C4 0.0927(7) 0.5769(5) 0.6043(6) 0.100(3) Uani d 1 . .
H H4 0.0312 0.5804 0.6344 0.120 Uiso calc 1 . .
C C5 0.2049(8) 0.5339(5) 0.6339(5) 0.101(2) Uani d 1 . .
H H5 0.2205 0.5086 0.6843 0.121 Uiso calc 1 . .
C C6 0.2949(5) 0.5280(5) 0.5889(4) 0.0769(17) Uani d 1 . .
H H6 0.3706 0.4974 0.6090 0.092 Uiso calc 1 . .
C C7 0.4562(4) 0.1762(3) 0.3897(3) 0.0456(10) Uani d 1 . .
C C8 0.5280(5) 0.2094(4) 0.3396(3) 0.0633(14) Uani d 1 . .
H H8 0.5778 0.2625 0.3532 0.076 Uiso calc 1 . .
C C9 0.5273(7) 0.1650(5) 0.2693(3) 0.0813(18) Uani d 1 . .
H H9 0.5761 0.1882 0.2355 0.098 Uiso calc 1 . .
C C10 0.4542(8) 0.0859(5) 0.2490(4) 0.087(2) Uani d 1 . .
H H10 0.4540 0.0553 0.2018 0.104 Uiso calc 1 . .
C C11 0.3825(7) 0.0528(4) 0.2986(4) 0.0807(19) Uani d 1 . .
H H11 0.3327 -0.0003 0.2847 0.097 Uiso calc 1 . .
C C12 0.3829(5) 0.0970(3) 0.3692(3) 0.0595(13) Uani d 1 . .
H H12 0.3340 0.0737 0.4028 0.071 Uiso calc 1 . .
C C13 0.6143(4) 0.2023(3) 0.5438(3) 0.0389(9) Uani d 1 . .
C C14 0.6401(4) 0.2303(3) 0.6217(3) 0.0473(10) Uani d 1 . .
H H14 0.5818 0.2671 0.6404 0.057 Uiso calc 1 . .
C C15 0.7505(5) 0.2047(4) 0.6720(3) 0.0587(13) Uani d 1 . .
H H15 0.7665 0.2239 0.7243 0.070 Uiso calc 1 . .
C C16 0.8373(5) 0.1505(4) 0.6446(4) 0.0659(15) Uani d 1 . .
H H16 0.9120 0.1329 0.6784 0.079 Uiso calc 1 . .
C C17 0.8141(5) 0.1224(4) 0.5678(4) 0.0681(15) Uani d 1 . .
H H17 0.8727 0.0853 0.5497 0.082 Uiso calc 1 . .
C C18 0.7030(4) 0.1492(3) 0.5166(3) 0.0519(12) Uani d 1 . .
H H18 0.6885 0.1313 0.4640 0.062 Uiso calc 1 . .
C C19 0.3518(4) 0.1852(3) 0.5339(3) 0.0406(9) Uani d 1 . .
C C20 0.3754(5) 0.0980(3) 0.5692(3) 0.0585(13) Uani d 1 . .
H H20 0.4467 0.0643 0.5637 0.070 Uiso calc 1 . .
C C21 0.2941(6) 0.0605(4) 0.6125(3) 0.0665(14) Uani d 1 . .
H H21 0.3116 0.0023 0.6365 0.080 Uiso calc 1 . .
C C22 0.1881(5) 0.1084(4) 0.6203(3) 0.0677(15) Uani d 1 . .
H H22 0.1331 0.0825 0.6490 0.081 Uiso calc 1 . .
C C23 0.1633(5) 0.1950(4) 0.5853(4) 0.0721(16) Uani d 1 . .
H H23 0.0913 0.2279 0.5905 0.087 Uiso calc 1 . .
C C24 0.2451(5) 0.2335(3) 0.5425(3) 0.0564(12) Uani d 1 . .
H H24 0.2280 0.2923 0.5194 0.068 Uiso calc 1 . .
C C25 1.0053(6) 0.1714(4) 0.3114(3) 0.0997(16) Uani d 1 . .
H H25 1.0794 0.2112 0.3300 0.120 Uiso calc 1 A 1
Cl Cl2 1.0512(6) 0.0769(4) 0.2630(3) 0.1391(18) Uani d 0.792(8) B 1
Cl Cl3 0.8933(4) 0.2375(3) 0.24836(19) 0.1357(15) Uani d 0.792(8) B 1
Cl Cl4 0.9460(7) 0.1371(4) 0.3917(2) 0.170(2) Uani d 0.792(8) B 1
Cl Cl2A 1.0404(19) 0.0854(12) 0.2466(7) 0.105(4) Uani d 0.208(8) B 2
Cl Cl3A 0.8462(10) 0.1982(14) 0.2823(10) 0.170(6) Uani d 0.208(8) B 2
Cl Cl4A 1.0302(13) 0.1208(9) 0.4047(4) 0.101(3) Uani d 0.208(8) B 2

loop_
_atom_site_aniso_label
_atom_site_aniso_U_11
_atom_site_aniso_U_22
_atom_site_aniso_U_33
_atom_site_aniso_U_12
_atom_site_aniso_U_13
_atom_site_aniso_U_23
Pd1 0.03338(16) 0.03191(15) 0.04120(16) 0.00213(13) 0.00789(13) 0.00007(15)
S1 0.0391(5) 0.0340(5) 0.0468(6) 0.0021(4) 0.0055(5) 0.0027(5)
P1 0.0345(5) 0.0326(5) 0.0431(6) 0.0017(4) 0.0086(4) -0.0023(5)
Cl1 0.0462(6) 0.0536(6) 0.0543(7) 0.0018(5) -0.0021(5) -0.0041(5)
C1 0.038(2) 0.034(2) 0.070(3) -0.0019(18) 0.014(2) 0.000(2)
C2 0.048(3) 0.076(4) 0.105(5) 0.018(3) 0.023(3) 0.022(4)
C3 0.054(4) 0.093(5) 0.186(9) 0.031(4) 0.049(5) 0.033(6)
C4 0.079(5) 0.080(4) 0.164(8) 0.014(4) 0.077(5) 0.011(5)
C5 0.098(5) 0.123(6) 0.096(5) 0.011(5) 0.053(4) 0.014(5)
C6 0.056(3) 0.106(5) 0.077(4) 0.017(3) 0.032(3) 0.019(4)
C7 0.048(2) 0.043(2) 0.045(2) 0.014(2) 0.006(2) -0.003(2)
C8 0.076(4) 0.061(3) 0.054(3) 0.007(3) 0.017(3) 0.001(3)
C9 0.097(5) 0.097(5) 0.054(3) 0.025(4) 0.025(3) 0.012(3)
C10 0.118(6) 0.081(5) 0.056(3) 0.033(4) 0.004(4) -0.022(3)
C11 0.090(5) 0.061(4) 0.081(4) 0.007(3) -0.005(4) -0.023(3)
C12 0.065(3) 0.047(3) 0.063(3) -0.001(2) 0.004(3) -0.018(2)
C13 0.034(2) 0.0313(19) 0.049(2) -0.0018(16) 0.0052(19) 0.0027(18)
C14 0.045(2) 0.046(2) 0.051(3) 0.004(2) 0.009(2) 0.004(2)
C15 0.061(3) 0.066(3) 0.046(3) -0.007(3) 0.004(2) 0.009(2)
C16 0.047(3) 0.069(3) 0.076(4) 0.002(3) -0.002(3) 0.018(3)
C17 0.045(3) 0.069(3) 0.090(4) 0.018(3) 0.016(3) 0.000(3)
C18 0.044(3) 0.054(3) 0.059(3) 0.009(2) 0.012(2) -0.006(2)
C19 0.038(2) 0.041(2) 0.044(2) -0.0053(17) 0.0111(19) -0.003(2)
C20 0.063(3) 0.040(2) 0.077(3) 0.003(2) 0.026(3) 0.005(3)
C21 0.077(4) 0.048(3) 0.077(4) -0.006(3) 0.023(3) 0.011(3)
C22 0.058(3) 0.075(4) 0.076(4) -0.009(3) 0.029(3) 0.013(3)
C23 0.050(3) 0.083(4) 0.090(4) 0.009(3) 0.030(3) 0.020(3)
C24 0.050(3) 0.058(3) 0.066(3) 0.010(2) 0.022(2) 0.012(3)
C25 0.107(4) 0.104(4) 0.081(3) -0.032(3) 0.004(3) 0.014(3)
Cl2 0.134(3) 0.134(3) 0.146(4) 0.039(3) 0.022(3) 0.032(3)
Cl3 0.129(3) 0.178(3) 0.108(2) 0.060(2) 0.0416(18) 0.039(2)
Cl4 0.248(6) 0.182(3) 0.086(2) -0.093(4) 0.049(3) 0.009(2)
Cl2A 0.134(9) 0.126(8) 0.049(4) -0.018(6) 0.009(5) 0.012(4)
Cl3A 0.136(7) 0.199(11) 0.155(11) 0.039(8) -0.015(7) -0.009(9)
Cl4A 0.107(7) 0.130(7) 0.061(4) -0.034(6) 0.010(4) -0.018(4)

loop_
_atom_type_symbol
_atom_type_description
_atom_type_scat_dispersion_real
_atom_type_scat_dispersion_imag
_atom_type_scat_source
C C 0.0033 0.0016 'International Tables Vol C Tables 4.2.6.8 and 6.1.1.4'
H H 0.0000 0.0000 'International Tables Vol C Tables 4.2.6.8 and 6.1.1.4'
P P 0.1023 0.0942 'International Tables Vol C Tables 4.2.6.8 and 6.1.1.4'
S S 0.1246 0.1234 'International Tables Vol C Tables 4.2.6.8 and 6.1.1.4'
Cl Cl 0.1484 0.1585 'International Tables Vol C Tables 4.2.6.8 and 6.1.1.4'
Pd Pd -0.9988 1.0072 'International Tables Vol C Tables 4.2.6.8 and 6.1.1.4'

loop_
_geom_angle_atom_site_label_1
_geom_angle_atom_site_label_2
_geom_angle_atom_site_label_3
_geom_angle_site_symmetry_1
_geom_angle_site_symmetry_3
_geom_angle
P1 Pd1 S1 . 3_666 95.42(4)
P1 Pd1 Cl1 . . 90.27(4)
S1 Pd1 Cl1 3_666 . 173.83(4)
P1 Pd1 S1 . . 175.51(4)
S1 Pd1 S1 3_666 . 83.67(4)
Cl1 Pd1 S1 . . 90.84(4)
C1 S1 Pd1 . 3_666 102.77(16)
C1 S1 Pd1 . . 99.59(14)
Pd1 S1 Pd1 3_666 . 96.33(4)
C7 P1 C13 . . 105.1(2)
C7 P1 C19 . . 108.8(2)
C13 P1 C19 . . 101.47(19)
C7 P1 Pd1 . . 111.96(15)
C13 P1 Pd1 . . 117.46(13)
C19 P1 Pd1 . . 111.26(14)
C2 C1 C6 . . 118.2(5)
C2 C1 S1 . . 118.9(4)
C6 C1 S1 . . 122.9(4)
C1 C2 C3 . . 120.1(6)
C1 C2 H2 . . 119.9
C3 C2 H2 . . 119.9
C4 C3 C2 . . 120.5(6)
C4 C3 H3 . . 119.8
C2 C3 H3 . . 119.8
C3 C4 C5 . . 120.1(7)
C3 C4 H4 . . 119.9
C5 C4 H4 . . 119.9
C4 C5 C6 . . 119.7(7)
C4 C5 H5 . . 120.1
C6 C5 H5 . . 120.1
C5 C6 C1 . . 121.4(6)
C5 C6 H6 . . 119.3
C1 C6 H6 . . 119.3
C8 C7 C12 . . 119.3(5)
C8 C7 P1 . . 117.8(4)
C12 C7 P1 . . 122.9(4)
C7 C8 C9 . . 120.6(6)
C7 C8 H8 . . 119.7
C9 C8 H8 . . 119.7
C8 C9 C10 . . 119.9(6)
C8 C9 H9 . . 120.1
C10 C9 H9 . . 120.1
C11 C10 C9 . . 119.6(6)
C11 C10 H10 . . 120.2
C9 C10 H10 . . 120.2
C10 C11 C12 . . 120.7(6)
C10 C11 H11 . . 119.6
C12 C11 H11 . . 119.6
C11 C12 C7 . . 119.8(6)
C11 C12 H12 . . 120.1
C7 C12 H12 . . 120.1
C18 C13 C14 . . 118.7(4)
C18 C13 P1 . . 123.2(3)
C14 C13 P1 . . 118.1(3)
C15 C14 C13 . . 121.2(4)
C15 C14 H14 . . 119.4
C13 C14 H14 . . 119.4
C14 C15 C16 . . 119.6(5)
C14 C15 H15 . . 120.2
C16 C15 H15 . . 120.2
C17 C16 C15 . . 120.3(5)
C17 C16 H16 . . 119.9
C15 C16 H16 . . 119.9
C16 C17 C18 . . 120.2(5)
C16 C17 H17 . . 119.9
C18 C17 H17 . . 119.9
C13 C18 C17 . . 120.0(5)
C13 C18 H18 . . 120.0
C17 C18 H18 . . 120.0
C24 C19 C20 . . 118.6(4)
C24 C19 P1 . . 120.7(3)
C20 C19 P1 . . 120.5(4)
C21 C20 C19 . . 120.6(5)
C21 C20 H20 . . 119.7
C19 C20 H20 . . 119.7
C22 C21 C20 . . 120.5(5)
C22 C21 H21 . . 119.7
C20 C21 H21 . . 119.7
C21 C22 C23 . . 119.6(5)
C21 C22 H22 . . 120.2
C23 C22 H22 . . 120.2
C22 C23 C24 . . 120.2(5)
C22 C23 H23 . . 119.9
C24 C23 H23 . . 119.9
C19 C24 C23 . . 120.5(5)
C19 C24 H24 . . 119.8
C23 C24 H24 . . 119.8
Cl2 C25 Cl4 . . 111.8(4)
Cl2 C25 Cl3 . . 110.6(4)
Cl4 C25 Cl3 . . 109.6(4)
Cl3A C25 Cl4A . . 108.2(6)
Cl3A C25 Cl2A . . 107.5(6)
Cl4A C25 Cl2A . . 107.2(5)
Cl2 C25 H25 . . 108.2
Cl4 C25 H25 . . 108.2
Cl3 C25 H25 . . 108.2

loop_
_geom_bond_atom_site_label_1
_geom_bond_atom_site_label_2
_geom_bond_site_symmetry_2
_geom_bond_distance
Pd1 P1 . 2.2787(11)
Pd1 S1 3_666 2.2970(11)
Pd1 Cl1 . 2.3383(11)
Pd1 S1 . 2.3676(11)
S1 C1 . 1.770(5)
S1 Pd1 3_666 2.2971(11)
P1 C7 . 1.819(5)
P1 C13 . 1.821(4)
P1 C19 . 1.825(4)
C1 C2 . 1.366(7)
C1 C6 . 1.378(8)
C2 C3 . 1.400(9)
C2 H2 . 0.9300
C3 C4 . 1.346(11)
C3 H3 . 0.9300
C4 C5 . 1.362(10)
C4 H4 . 0.9300
C5 C6 . 1.376(9)
C5 H5 . 0.9300
C6 H6 . 0.9300
C7 C8 . 1.368(7)
C7 C12 . 1.381(6)
C8 C9 . 1.376(8)
C8 H8 . 0.9300
C9 C10 . 1.379(10)
C9 H9 . 0.9300
C10 C11 . 1.359(10)
C10 H10 . 0.9300
C11 C12 . 1.379(8)
C11 H11 . 0.9300
C12 H12 . 0.9300
C13 C18 . 1.383(6)
C13 C14 . 1.384(6)
C14 C15 . 1.375(6)
C14 H14 . 0.9300
C15 C16 . 1.376(8)
C15 H15 . 0.9300
C16 C17 . 1.366(8)
C16 H16 . 0.9300
C17 C18 . 1.392(7)
C17 H17 . 0.9300
C18 H18 . 0.9300
C19 C24 . 1.380(6)
C19 C20 . 1.385(6)
C20 C21 . 1.380(7)
C20 H20 . 0.9300
C21 C22 . 1.365(8)
C21 H21 . 0.9300
C22 C23 . 1.377(8)
C22 H22 . 0.9300
C23 C24 . 1.385(7)
C23 H23 . 0.9300
C24 H24 . 0.9300
C25 Cl2 . 1.715(6)
C25 Cl4 . 1.726(6)
C25 Cl3 . 1.732(5)
C25 Cl3A . 1.733(7)
C25 Cl4A . 1.745(7)
C25 Cl2A . 1.759(7)
C25 H25 . 0.9800

loop_
_geom_hbond_atom_site_label_D
_geom_hbond_atom_site_label_H
_geom_hbond_atom_site_label_A
_geom_hbond_site_symmetry_A
_geom_hbond_distance_DH
_geom_hbond_distance_HA
_geom_hbond_distance_DA
_geom_hbond_angle_DHA
C25 H25 Cl1 1_655 0.98 2.79 3.744(6) 164
C15 H15 Cl1 4_666 0.93 2.93 3.650(5) 135

loop_
_geom_torsion_atom_site_label_1
_geom_torsion_atom_site_label_2
_geom_torsion_atom_site_label_3
_geom_torsion_atom_site_label_4
_geom_torsion_site_symmetry_1
_geom_torsion
Pd1 S1 C1 C2 3_666 133.2(4)
Pd1 S1 C1 C2 . -128.0(4)
Pd1 S1 C1 C6 3_666 -49.3(5)
Pd1 S1 C1 C6 . 49.5(5)
C6 C1 C2 C3 . 0.0(9)
S1 C1 C2 C3 . 177.7(5)
C1 C2 C3 C4 . 0.6(12)
C2 C3 C4 C5 . -0.3(13)
C3 C4 C5 C6 . -0.7(13)
C4 C5 C6 C1 . 1.4(12)
C2 C1 C6 C5 . -1.0(10)
S1 C1 C6 C5 . -178.6(6)
C13 P1 C7 C8 . -76.2(4)
C19 P1 C7 C8 . 175.8(4)
Pd1 P1 C7 C8 . 52.4(4)
C13 P1 C7 C12 . 102.6(4)
C19 P1 C7 C12 . -5.5(4)
Pd1 P1 C7 C12 . -128.9(4)
C12 C7 C8 C9 . 0.3(8)
P1 C7 C8 C9 . 179.1(4)
C7 C8 C9 C10 . -0.4(9)
C8 C9 C10 C11 . 0.5(10)
C9 C10 C11 C12 . -0.5(10)
C10 C11 C12 C7 . 0.4(9)
C8 C7 C12 C11 . -0.3(7)
P1 C7 C12 C11 . -179.0(4)
C7 P1 C13 C18 . 7.5(4)
C19 P1 C13 C18 . 120.9(4)
Pd1 P1 C13 C18 . -117.6(4)
C7 P1 C13 C14 . -172.8(3)
C19 P1 C13 C14 . -59.4(4)
Pd1 P1 C13 C14 . 62.1(4)
C18 C13 C14 C15 . -1.3(7)
P1 C13 C14 C15 . 179.0(4)
C13 C14 C15 C16 . 0.2(7)
C14 C15 C16 C17 . 0.1(8)
C15 C16 C17 C18 . 0.6(9)
C14 C13 C18 C17 . 2.0(7)
P1 C13 C18 C17 . -178.3(4)
C16 C17 C18 C13 . -1.7(8)
C7 P1 C19 C24 . -110.5(4)
C13 P1 C19 C24 . 139.1(4)
Pd1 P1 C19 C24 . 13.4(4)
C7 P1 C19 C20 . 73.2(4)
C13 P1 C19 C20 . -37.2(4)
Pd1 P1 C19 C20 . -162.9(4)
C24 C19 C20 C21 . -0.4(8)
P1 C19 C20 C21 . 176.0(4)
C19 C20 C21 C22 . 0.9(9)
C20 C21 C22 C23 . -0.7(9)
C21 C22 C23 C24 . 0.0(9)
C20 C19 C24 C23 . -0.3(8)
P1 C19 C24 C23 . -176.7(4)
C22 C23 C24 C19 . 0.5(9)
